data_7241444
loop_
_publ_author_name
'Hikawa, Hidemasa'
'Takahashi, Ayaka'
'Kikkawa, Shoko'
'Suzuki, Ayaka'
'Takahashi, Yoshiki'
'Sato, Naruka'
'Okayasu, Misaki'
'Azumaya, Isao'

_publ_section_title
;
 Homochiral and heterochiral associations observed in crystals of
 ArSO2-(Aib)5-OMe
;
_journal_name_full CrystEngComm
_journal_paper_doi 10.1039/D0CE01267J
_journal_year 2020
_chemical_formula_moiety 'C31.5 H49 N5 O9 S'
_chemical_formula_sum 'C31.5 H49 N5 O9 S'
_chemical_formula_weight 673.82
_space_group_crystal_system triclinic
_space_group_IT_number 2
_space_group_name_Hall '-P 1'
_space_group_name_H-M_alt 'P -1'
_atom_sites_solution_hydrogens geom
_atom_sites_solution_primary direct
_atom_sites_solution_secondary difmap
_audit_update_record
;
2020-08-11 deposited with the CCDC.	2020-11-18 downloaded from the CCDC.
;
_cell_angle_alpha 89.945(2)
_cell_angle_beta 79.6420(10)
_cell_angle_gamma 88.733(2)
_cell_formula_units_Z 2
_cell_length_a 8.27710(10)
_cell_length_b 11.4080(3)
_cell_length_c 19.4068(4)
_cell_measurement_reflns_used 34654
_cell_measurement_temperature 93
_cell_measurement_theta_max 73.30
_cell_measurement_theta_min 2.32
_cell_volume 1802.18(6)
_computing_cell_refinement 'CrysAlisPro 1.171.38.43 (Rigaku OD, 2015)'
_computing_data_collection 'CrysAlisPro 1.171.38.43 (Rigaku OD, 2015)'
_computing_data_reduction 'CrysAlisPro 1.171.38.43 (Rigaku OD, 2015)'
_computing_molecular_graphics 'CrystalStructure 4.3'
_computing_publication_material 'CrystalStructure 4.3 (Rigaku, 2019)'
_computing_structure_refinement 'SHELXL Version 2018/3 (Sheldrick, 2008)'
_computing_structure_solution 'SHELXT Version 2018/2 (Sheldrick, 2014)'
_diffrn_ambient_temperature 93
_diffrn_detector_area_resol_mean 5.811
_diffrn_measured_fraction_theta_full 0.982
_diffrn_measured_fraction_theta_max 0.981
_diffrn_measurement_device_type 'Rigaku XtaLAB P200'
_diffrn_measurement_method \w
_diffrn_radiation_type 'Cu K\a'
_diffrn_radiation_wavelength 1.54184
_diffrn_reflns_av_R_equivalents 0.0584
_diffrn_reflns_av_unetI/netI 0.0277
_diffrn_reflns_Laue_measured_fraction_full 0.982
_diffrn_reflns_Laue_measured_fraction_max 0.981
_diffrn_reflns_limit_h_max 10
_diffrn_reflns_limit_h_min -10
_diffrn_reflns_limit_k_max 14
_diffrn_reflns_limit_k_min -14
_diffrn_reflns_limit_l_max 24
_diffrn_reflns_limit_l_min -24
_diffrn_reflns_number 46978
_diffrn_reflns_point_group_measured_fraction_full 0.982
_diffrn_reflns_point_group_measured_fraction_max 0.981
_diffrn_reflns_theta_full 67.684
_diffrn_reflns_theta_max 68.248
_diffrn_standards_number 0
_exptl_absorpt_coefficient_mu 1.270
_exptl_absorpt_correction_T_max 0.880
_exptl_absorpt_correction_T_min 0.639
_exptl_absorpt_correction_type multi-scan
_exptl_absorpt_process_details
;
CrysAlisPro 1.171.38.43 (Rigaku Oxford Diffraction, 2015)
Empirical absorption correction using spherical harmonics,
 implemented in SCALE3 ABSPACK scaling algorithm.
;
_exptl_crystal_colour colorless
_exptl_crystal_density_diffrn 1.242
_exptl_crystal_density_method 'not measured'
_exptl_crystal_description prism
_exptl_crystal_F_000 722.00
_exptl_crystal_size_max 0.237
_exptl_crystal_size_mid 0.120
_exptl_crystal_size_min 0.101
_refine_diff_density_max 0.24
_refine_diff_density_min -0.51
_refine_ls_extinction_method none
_refine_ls_goodness_of_fit_ref 1.108
_refine_ls_hydrogen_treatment mixed
_refine_ls_number_parameters 457
_refine_ls_number_reflns 6466
_refine_ls_number_restraints 0
_refine_ls_R_factor_all 0.0505
_refine_ls_R_factor_gt 0.0446
_refine_ls_shift/su_max 0.001
_refine_ls_structure_factor_coef Fsqd
_refine_ls_weighting_details 'w = 1/[\s^2^(Fo^2^)+(0.0713P)^2^+0.4363P] where P=(Fo^2^+2Fc^2^)/3'
_refine_ls_weighting_scheme calc
_refine_ls_wR_factor_gt 0.1282
_refine_ls_wR_factor_ref 0.1350
_reflns_Friedel_coverage 0.000
_reflns_number_gt 5504
_reflns_number_total 6466
_reflns_threshold_expression F^2^>2.0\s(F^2^)
_cod_data_source_file d0ce01267j2.cif
_cod_data_source_block ata075_02_Me-Me
_cod_database_code 7241444

loop_
_space_group_symop_id
_space_group_symop_operation_xyz
1 +X,+Y,+Z
2 -X,-Y,-Z

loop_
_atom_site_label
_atom_site_type_symbol
_atom_site_fract_x
_atom_site_fract_y
_atom_site_fract_z
_atom_site_U_iso_or_equiv
_atom_site_adp_type
_atom_site_occupancy
_atom_site_site_symmetry_order
_atom_site_calc_flag
_atom_site_refinement_flags_posn
_atom_site_refinement_flags_adp
_atom_site_refinement_flags_occupancy
_atom_site_disorder_assembly
_atom_site_disorder_group
S1 S 0.36214(5) 0.86810(4) 0.30373(2) 0.04438(15) Uani 1 1 d . . . . .
O1 O 0.33375(16) 0.75047(12) 0.28269(7) 0.0522(4) Uani 1 1 d . . . . .
O2 O 0.29591(17) 0.96483(13) 0.27013(7) 0.0545(4) Uani 1 1 d . . . . .
O3 O 0.70830(15) 0.59749(11) 0.24971(7) 0.0423(3) Uani 1 1 d . . . . .
O6 O 0.61354(16) 0.46885(11) 0.09489(7) 0.0465(3) Uani 1 1 d . . . . .
O9 O 0.31476(17) 0.27431(13) 0.21361(9) 0.0640(4) Uani 1 1 d . . . . .
O12 O 0.67353(17) 0.08920(12) 0.22626(8) 0.0550(4) Uani 1 1 d . . . . .
O15 O 0.88098(17) -0.03589(12) 0.09131(9) 0.0595(4) Uani 1 1 d . . . . .
O16 O 0.98985(15) 0.12829(11) 0.12535(7) 0.0484(3) Uani 1 1 d . . . . .
O32 O 0.0779(2) 0.90357(13) 0.60460(8) 0.0608(4) Uani 1 1 d . . . . .
N1 N 0.5568(2) 0.88784(16) 0.29515(9) 0.0451(4) Uani 1 1 d . . . . .
H1 H 0.582(3) 0.951(2) 0.2792(12) 0.049(7) Uiso 1 1 d . . . . .
N4 N 0.65953(19) 0.74286(15) 0.17730(8) 0.0432(4) Uani 1 1 d . . . . .
H4 H 0.651(3) 0.817(2) 0.1706(12) 0.054(6) Uiso 1 1 d . . . . .
N7 N 0.42485(18) 0.57374(15) 0.17019(9) 0.0440(4) Uani 1 1 d . . . . .
H7 H 0.409(3) 0.632(2) 0.1934(12) 0.053(6) Uiso 1 1 d . . . . .
N10 N 0.51273(19) 0.38434(15) 0.24477(8) 0.0430(4) Uani 1 1 d . . . . .
H10 H 0.551(3) 0.451(2) 0.2445(12) 0.051(6) Uiso 1 1 d . . . . .
N13 N 0.68463(18) 0.23170(15) 0.14600(9) 0.0429(4) Uani 1 1 d . . . . .
H13 H 0.668(3) 0.303(2) 0.1364(12) 0.051(6) Uiso 1 1 d . . . . .
C2 C 0.6808(2) 0.79388(16) 0.29829(10) 0.0426(4) Uani 1 1 d . . . . .
C3 C 0.6828(2) 0.70184(16) 0.23958(10) 0.0397(4) Uani 1 1 d . . . . .
C5 C 0.6790(2) 0.66928(17) 0.11421(10) 0.0469(5) Uani 1 1 d . . . . .
C6 C 0.5704(2) 0.56172(16) 0.12646(9) 0.0422(4) Uani 1 1 d . . . . .
C8 C 0.3054(2) 0.47951(18) 0.18485(11) 0.0508(5) Uani 1 1 d . . . . .
C9 C 0.3790(2) 0.36998(18) 0.21517(11) 0.0479(5) Uani 1 1 d . . . . .
C11 C 0.6017(2) 0.28529(17) 0.26980(11) 0.0485(5) Uani 1 1 d . . . . .
C12 C 0.6513(2) 0.19339(17) 0.21181(11) 0.0452(4) Uani 1 1 d . . . . .
C14 C 0.7351(2) 0.15091(16) 0.08707(11) 0.0446(4) Uani 1 1 d . . . . .
C15 C 0.8733(2) 0.06838(17) 0.10258(11) 0.0474(5) Uani 1 1 d . . . . .
C16 C 0.6496(3) 0.73293(18) 0.36879(10) 0.0511(5) Uani 1 1 d . . . . .
H16A H 0.544844 0.692468 0.374582 0.061 Uiso 1 1 calc R U . . .
H16B H 0.645240 0.791162 0.406210 0.061 Uiso 1 1 calc R U . . .
H16C H 0.738621 0.675783 0.371121 0.061 Uiso 1 1 calc R U . . .
C17 C 0.8490(2) 0.85167(18) 0.28522(12) 0.0514(5) Uani 1 1 d . . . . .
H17A H 0.852978 0.909816 0.321980 0.062 Uiso 1 1 calc R U . . .
H17B H 0.866124 0.890435 0.239481 0.062 Uiso 1 1 calc R U . . .
H17C H 0.935328 0.791709 0.285845 0.062 Uiso 1 1 calc R U . . .
C18 C 0.8589(3) 0.6306(2) 0.09194(12) 0.0613(6) Uani 1 1 d . . . . .
H18A H 0.871900 0.586014 0.048062 0.074 Uiso 1 1 calc R U . . .
H18B H 0.892106 0.581062 0.128496 0.074 Uiso 1 1 calc R U . . .
H18C H 0.927874 0.699802 0.084990 0.074 Uiso 1 1 calc R U . . .
C19 C 0.6215(4) 0.7436(2) 0.05726(11) 0.0661(7) Uani 1 1 d . . . . .
H19A H 0.693404 0.810715 0.046460 0.079 Uiso 1 1 calc R U . . .
H19B H 0.508453 0.771698 0.073830 0.079 Uiso 1 1 calc R U . . .
H19C H 0.625699 0.695876 0.014967 0.079 Uiso 1 1 calc R U . . .
C20 C 0.1619(2) 0.5253(2) 0.23975(14) 0.0659(7) Uani 1 1 d . . . . .
H20A H 0.202495 0.547985 0.282137 0.079 Uiso 1 1 calc R U . . .
H20B H 0.080956 0.463585 0.251187 0.079 Uiso 1 1 calc R U . . .
H20C H 0.110295 0.593552 0.221119 0.079 Uiso 1 1 calc R U . . .
C21 C 0.2432(3) 0.4463(2) 0.11785(14) 0.0693(7) Uani 1 1 d . . . . .
H21A H 0.335490 0.416923 0.082817 0.083 Uiso 1 1 calc R U . . .
H21B H 0.193328 0.515580 0.099456 0.083 Uiso 1 1 calc R U . . .
H21C H 0.161107 0.385224 0.128444 0.083 Uiso 1 1 calc R U . . .
C22 C 0.5031(4) 0.2285(2) 0.33403(13) 0.0728(7) Uani 1 1 d . . . . .
H22A H 0.403901 0.194832 0.321930 0.087 Uiso 1 1 calc R U . . .
H22B H 0.471972 0.287541 0.370926 0.087 Uiso 1 1 calc R U . . .
H22C H 0.569783 0.166237 0.350771 0.087 Uiso 1 1 calc R U . . .
C23 C 0.7621(3) 0.3317(2) 0.28665(15) 0.0679(7) Uani 1 1 d . . . . .
H23A H 0.737291 0.389698 0.324529 0.081 Uiso 1 1 calc R U . . .
H23B H 0.824561 0.368624 0.244868 0.081 Uiso 1 1 calc R U . . .
H23C H 0.827165 0.266640 0.301363 0.081 Uiso 1 1 calc R U . . .
C24 C 0.5885(2) 0.07984(18) 0.07459(12) 0.0521(5) Uani 1 1 d . . . . .
H24A H 0.547008 0.034056 0.116553 0.063 Uiso 1 1 calc R U . . .
H24B H 0.623056 0.026686 0.034769 0.063 Uiso 1 1 calc R U . . .
H24C H 0.501392 0.133207 0.064439 0.063 Uiso 1 1 calc R U . . .
C25 C 0.8043(3) 0.22339(18) 0.02319(11) 0.0535(5) Uani 1 1 d . . . . .
H25A H 0.844066 0.171057 -0.016541 0.064 Uiso 1 1 calc R U . . .
H25B H 0.895378 0.269832 0.033408 0.064 Uiso 1 1 calc R U . . .
H25C H 0.717954 0.275988 0.011545 0.064 Uiso 1 1 calc R U . . .
C26 C 0.2812(2) 0.87549(16) 0.39401(10) 0.0438(4) Uani 1 1 d . . . . .
C27 C 0.1534(2) 0.80403(18) 0.42099(11) 0.0498(5) Uani 1 1 d . . . . .
H27 H 0.113962 0.749818 0.391137 0.060 Uiso 1 1 calc R U . . .
C28 C 0.0815(2) 0.81028(19) 0.49135(11) 0.0518(5) Uani 1 1 d . . . . .
H28 H -0.005973 0.760280 0.509825 0.062 Uiso 1 1 calc R U . . .
C29 C 0.1394(2) 0.89079(18) 0.53437(11) 0.0487(5) Uani 1 1 d . . . . .
C30 C 0.2659(3) 0.96316(19) 0.50664(11) 0.0563(5) Uani 1 1 d . . . . .
H30 H 0.304380 1.018572 0.536093 0.068 Uiso 1 1 calc R U . . .
C31 C 0.3370(3) 0.95635(19) 0.43734(11) 0.0532(5) Uani 1 1 d . . . . .
H31 H 0.424091 1.006704 0.418941 0.064 Uiso 1 1 calc R U . . .
C32 C -0.0584(3) 0.8407(2) 0.63331(12) 0.0661(7) Uani 1 1 d . . . . .
H32A H -0.089314 0.859390 0.683288 0.079 Uiso 1 1 calc R U . . .
H32B H -0.032853 0.756562 0.627547 0.079 Uiso 1 1 calc R U . . .
H32C H -0.149897 0.861370 0.609485 0.079 Uiso 1 1 calc R U . . .
C33 C 1.1308(2) 0.0604(2) 0.13914(13) 0.0572(6) Uani 1 1 d . . . . .
H33A H 1.186705 0.022718 0.095722 0.069 Uiso 1 1 calc R U . . .
H33B H 1.094069 0.000195 0.174192 0.069 Uiso 1 1 calc R U . . .
H33C H 1.206886 0.112340 0.156838 0.069 Uiso 1 1 calc R U . . .
C34 C -0.0375(3) 0.4945(2) 0.43403(17) 0.0759(7) Uani 1 1 d . . . . .
H34 H -0.063143 0.490494 0.388312 0.091 Uiso 1 1 calc R U . . .
C35 C 0.1251(3) 0.4938(2) 0.44232(17) 0.0771(8) Uani 1 1 d . . . . .
H35 H 0.210097 0.489693 0.402312 0.092 Uiso 1 1 calc R U . . .
C36 C 0.1641(3) 0.4991(2) 0.50786(18) 0.0777(8) Uani 1 1 d . . . . .
H41 H 0.275687 0.498429 0.513688 0.093 Uiso 0.5 1 calc R U P A 2
C37 C 0.3471(6) 0.5089(6) 0.5078(3) 0.0826(16) Uani 0.5 1 d . . P B 1
H37A H 0.408449 0.455588 0.472433 0.124 Uiso 0.5 1 calc R U P B 1
H37B H 0.370057 0.487868 0.554062 0.124 Uiso 0.5 1 calc R U P B 1
H37C H 0.380574 0.589648 0.496725 0.124 Uiso 0.5 1 calc R U P B 1

loop_
_atom_site_aniso_label
_atom_site_aniso_U_11
_atom_site_aniso_U_22
_atom_site_aniso_U_33
_atom_site_aniso_U_23
_atom_site_aniso_U_13
_atom_site_aniso_U_12
S1 0.0421(3) 0.0389(3) 0.0520(3) -0.0091(2) -0.00844(19) 0.00241(19)
O1 0.0481(7) 0.0447(8) 0.0612(8) -0.0170(6) -0.0020(6) -0.0043(6)
O2 0.0526(8) 0.0551(9) 0.0572(8) -0.0056(7) -0.0152(6) 0.0131(6)
O3 0.0406(6) 0.0348(7) 0.0531(7) -0.0028(5) -0.0132(5) 0.0011(5)
O6 0.0513(7) 0.0406(7) 0.0471(7) -0.0081(6) -0.0091(6) 0.0124(6)
O9 0.0433(7) 0.0510(9) 0.0961(12) -0.0166(8) -0.0069(7) -0.0124(6)
O12 0.0480(8) 0.0399(8) 0.0741(9) 0.0102(7) -0.0036(7) 0.0021(6)
O15 0.0458(7) 0.0352(8) 0.0998(12) -0.0131(7) -0.0202(7) 0.0039(6)
O16 0.0353(6) 0.0406(7) 0.0687(9) -0.0106(6) -0.0076(6) -0.0007(5)
O32 0.0737(10) 0.0538(9) 0.0532(8) -0.0109(7) -0.0084(7) 0.0102(8)
N1 0.0451(9) 0.0316(9) 0.0575(10) -0.0008(7) -0.0064(7) -0.0004(7)
N4 0.0475(9) 0.0360(9) 0.0455(9) -0.0034(7) -0.0075(7) 0.0045(7)
N7 0.0371(8) 0.0421(9) 0.0543(9) -0.0164(8) -0.0134(7) 0.0086(7)
N10 0.0384(8) 0.0372(9) 0.0526(9) -0.0062(7) -0.0055(7) -0.0045(7)
N13 0.0402(8) 0.0319(9) 0.0550(9) -0.0018(7) -0.0050(7) 0.0029(7)
C2 0.0430(9) 0.0364(10) 0.0491(10) -0.0027(8) -0.0105(8) 0.0005(8)
C3 0.0333(8) 0.0370(10) 0.0484(10) -0.0015(8) -0.0065(7) -0.0007(7)
C5 0.0565(11) 0.0396(10) 0.0432(10) -0.0036(8) -0.0062(8) 0.0059(9)
C6 0.0443(9) 0.0421(10) 0.0415(9) -0.0058(8) -0.0131(7) 0.0126(8)
C8 0.0320(9) 0.0514(12) 0.0701(13) -0.0249(10) -0.0131(8) 0.0064(8)
C9 0.0328(9) 0.0467(11) 0.0612(11) -0.0168(9) -0.0005(8) -0.0029(8)
C11 0.0539(11) 0.0387(11) 0.0535(11) 0.0037(8) -0.0104(9) -0.0069(9)
C12 0.0347(9) 0.0386(11) 0.0614(12) 0.0038(9) -0.0061(8) -0.0021(7)
C14 0.0403(9) 0.0327(10) 0.0598(11) -0.0060(8) -0.0062(8) 0.0006(7)
C15 0.0368(9) 0.0389(11) 0.0654(12) -0.0075(9) -0.0060(8) -0.0003(8)
C16 0.0611(12) 0.0424(11) 0.0512(11) -0.0048(9) -0.0142(9) 0.0050(9)
C17 0.0454(10) 0.0445(11) 0.0662(12) -0.0084(9) -0.0151(9) 0.0000(8)
C18 0.0538(12) 0.0598(14) 0.0627(13) -0.0091(11) 0.0102(10) -0.0034(10)
C19 0.1066(19) 0.0463(13) 0.0473(11) -0.0028(9) -0.0200(12) 0.0084(12)
C20 0.0322(9) 0.0632(14) 0.0989(18) -0.0380(13) -0.0027(10) -0.0007(9)
C21 0.0538(12) 0.0698(15) 0.0920(17) -0.0372(13) -0.0362(12) 0.0162(11)
C22 0.102(2) 0.0541(14) 0.0555(13) 0.0027(11) 0.0033(13) -0.0080(13)
C23 0.0776(16) 0.0491(13) 0.0896(17) 0.0076(12) -0.0486(14) -0.0046(11)
C24 0.0428(10) 0.0419(11) 0.0740(13) -0.0058(10) -0.0170(9) 0.0009(8)
C25 0.0587(12) 0.0442(11) 0.0540(11) -0.0084(9) -0.0007(9) 0.0020(9)
C26 0.0414(9) 0.0345(10) 0.0554(11) -0.0059(8) -0.0090(8) 0.0036(8)
C27 0.0460(10) 0.0469(11) 0.0577(11) -0.0101(9) -0.0128(9) -0.0029(9)
C28 0.0435(10) 0.0526(12) 0.0586(12) -0.0046(9) -0.0068(9) -0.0016(9)
C29 0.0469(10) 0.0445(11) 0.0529(11) -0.0075(9) -0.0058(8) 0.0107(9)
C30 0.0651(13) 0.0455(12) 0.0578(12) -0.0150(9) -0.0094(10) -0.0039(10)
C31 0.0558(12) 0.0438(11) 0.0598(12) -0.0101(9) -0.0085(9) -0.0084(9)
C32 0.0534(12) 0.0832(17) 0.0576(13) -0.0047(12) -0.0026(10) 0.0255(12)
C33 0.0346(9) 0.0534(13) 0.0847(15) -0.0108(11) -0.0136(10) 0.0026(8)
C34 0.0645(15) 0.0567(15) 0.112(2) -0.0042(14) -0.0313(15) -0.0001(12)
C35 0.0591(14) 0.0617(16) 0.113(2) -0.0026(15) -0.0241(14) 0.0029(12)
C36 0.0531(13) 0.0640(16) 0.120(2) 0.0011(15) -0.0268(15) -0.0003(11)
C37 0.062(3) 0.102(4) 0.090(4) 0.015(3) -0.028(3) -0.007(3)

loop_
_atom_type_symbol
_atom_type_description
_atom_type_scat_dispersion_real
_atom_type_scat_dispersion_imag
_atom_type_scat_source
C C 0.0181 0.0091
;
International Tables for Crystallography
(Vol. C, Tables 4.2.6.8 and 6.1.1.4)
;
H H 0.0000 0.0000
;
International Tables for Crystallography
(Vol. C, Table 6.1.1.4)
;
N N 0.0311 0.0180
;
International Tables for Crystallography
(Vol. C, Tables 4.2.6.8 and 6.1.1.4)
;
O O 0.0492 0.0322
;
International Tables for Crystallography
(Vol. C, Tables 4.2.6.8 and 6.1.1.4)
;
S S 0.3331 0.5567
;
International Tables for Crystallography
(Vol. C, Tables 4.2.6.8 and 6.1.1.4)
;

loop_
_geom_angle_atom_site_label_1
_geom_angle_atom_site_label_2
_geom_angle_atom_site_label_3
_geom_angle
_geom_angle_site_symmetry_1
_geom_angle_site_symmetry_3
_geom_angle_publ_flag
O2 S1 O1 119.30(9) . . ?
O2 S1 N1 106.72(10) . . ?
O1 S1 N1 109.48(8) . . ?
O2 S1 C26 108.34(8) . . ?
O1 S1 C26 105.53(9) . . ?
N1 S1 C26 106.89(9) . . ?
C15 O16 C33 116.22(15) . . ?
C29 O32 C32 118.51(17) . . ?
C2 N1 S1 124.77(15) . . ?
C2 N1 H1 121.6(16) . . ?
S1 N1 H1 111.9(16) . . ?
C3 N4 C5 122.92(16) . . ?
C3 N4 H4 120.3(15) . . ?
C5 N4 H4 115.7(15) . . ?
C6 N7 C8 123.66(15) . . ?
C6 N7 H7 117.6(17) . . ?
C8 N7 H7 118.1(17) . . ?
C9 N10 C11 122.33(17) . . ?
C9 N10 H10 117.8(16) . . ?
C11 N10 H10 119.5(16) . . ?
C12 N13 C14 121.49(17) . . ?
C12 N13 H13 120.9(15) . . ?
C14 N13 H13 117.3(15) . . ?
N1 C2 C16 110.99(16) . . ?
N1 C2 C17 106.87(16) . . ?
C16 C2 C17 111.05(16) . . ?
N1 C2 C3 111.55(14) . . ?
C16 C2 C3 109.16(16) . . ?
C17 C2 C3 107.15(15) . . ?
O3 C3 N4 122.35(16) . . ?
O3 C3 C2 121.17(16) . . ?
N4 C3 C2 116.45(16) . . ?
N4 C5 C19 106.84(16) . . ?
N4 C5 C18 110.09(17) . . ?
C19 C5 C18 110.84(19) . . ?
N4 C5 C6 111.22(16) . . ?
C19 C5 C6 107.90(17) . . ?
C18 C5 C6 109.91(16) . . ?
O6 C6 N7 121.85(19) . . ?
O6 C6 C5 120.45(17) . . ?
N7 C6 C5 117.64(15) . . ?
N7 C8 C20 107.68(15) . . ?
N7 C8 C21 110.1(2) . . ?
C20 C8 C21 109.71(16) . . ?
N7 C8 C9 111.94(14) . . ?
C20 C8 C9 107.8(2) . . ?
C21 C8 C9 109.61(16) . . ?
O9 C9 N10 121.9(2) . . ?
O9 C9 C8 120.55(17) . . ?
N10 C9 C8 117.50(17) . . ?
N10 C11 C22 112.22(18) . . ?
N10 C11 C23 107.47(16) . . ?
C22 C11 C23 110.1(2) . . ?
N10 C11 C12 110.87(16) . . ?
C22 C11 C12 109.84(17) . . ?
C23 C11 C12 106.09(17) . . ?
O12 C12 N13 121.38(18) . . ?
O12 C12 C11 120.91(18) . . ?
N13 C12 C11 117.41(17) . . ?
N13 C14 C25 107.78(15) . . ?
N13 C14 C24 110.05(15) . . ?
C25 C14 C24 111.48(17) . . ?
N13 C14 C15 109.65(16) . . ?
C25 C14 C15 107.68(16) . . ?
C24 C14 C15 110.13(15) . . ?
O15 C15 O16 124.27(17) . . ?
O15 C15 C14 124.57(17) . . ?
O16 C15 C14 110.98(16) . . ?
C2 C16 H16A 109.5 . . ?
C2 C16 H16B 109.5 . . ?
H16A C16 H16B 109.5 . . ?
C2 C16 H16C 109.5 . . ?
H16A C16 H16C 109.5 . . ?
H16B C16 H16C 109.5 . . ?
C2 C17 H17A 109.5 . . ?
C2 C17 H17B 109.5 . . ?
H17A C17 H17B 109.5 . . ?
C2 C17 H17C 109.5 . . ?
H17A C17 H17C 109.5 . . ?
H17B C17 H17C 109.5 . . ?
C5 C18 H18A 109.5 . . ?
C5 C18 H18B 109.5 . . ?
H18A C18 H18B 109.5 . . ?
C5 C18 H18C 109.5 . . ?
H18A C18 H18C 109.5 . . ?
H18B C18 H18C 109.5 . . ?
C5 C19 H19A 109.5 . . ?
C5 C19 H19B 109.5 . . ?
H19A C19 H19B 109.5 . . ?
C5 C19 H19C 109.5 . . ?
H19A C19 H19C 109.5 . . ?
H19B C19 H19C 109.5 . . ?
C8 C20 H20A 109.5 . . ?
C8 C20 H20B 109.5 . . ?
H20A C20 H20B 109.5 . . ?
C8 C20 H20C 109.5 . . ?
H20A C20 H20C 109.5 . . ?
H20B C20 H20C 109.5 . . ?
C8 C21 H21A 109.5 . . ?
C8 C21 H21B 109.5 . . ?
H21A C21 H21B 109.5 . . ?
C8 C21 H21C 109.5 . . ?
H21A C21 H21C 109.5 . . ?
H21B C21 H21C 109.5 . . ?
C11 C22 H22A 109.5 . . ?
C11 C22 H22B 109.5 . . ?
H22A C22 H22B 109.5 . . ?
C11 C22 H22C 109.5 . . ?
H22A C22 H22C 109.5 . . ?
H22B C22 H22C 109.5 . . ?
C11 C23 H23A 109.5 . . ?
C11 C23 H23B 109.5 . . ?
H23A C23 H23B 109.5 . . ?
C11 C23 H23C 109.5 . . ?
H23A C23 H23C 109.5 . . ?
H23B C23 H23C 109.5 . . ?
C14 C24 H24A 109.5 . . ?
C14 C24 H24B 109.5 . . ?
H24A C24 H24B 109.5 . . ?
C14 C24 H24C 109.5 . . ?
H24A C24 H24C 109.5 . . ?
H24B C24 H24C 109.5 . . ?
C14 C25 H25A 109.5 . . ?
C14 C25 H25B 109.5 . . ?
H25A C25 H25B 109.5 . . ?
C14 C25 H25C 109.5 . . ?
H25A C25 H25C 109.5 . . ?
H25B C25 H25C 109.5 . . ?
C27 C26 C31 119.66(19) . . ?
C27 C26 S1 118.84(14) . . ?
C31 C26 S1 121.40(16) . . ?
C26 C27 C28 120.78(18) . . ?
C26 C27 H27 119.6 . . ?
C28 C27 H27 119.6 . . ?
C27 C28 C29 119.1(2) . . ?
C27 C28 H28 120.5 . . ?
C29 C28 H28 120.5 . . ?
O32 C29 C30 116.50(18) . . ?
O32 C29 C28 123.8(2) . . ?
C30 C29 C28 119.75(19) . . ?
C31 C30 C29 121.02(19) . . ?
C31 C30 H30 119.5 . . ?
C29 C30 H30 119.5 . . ?
C30 C31 C26 119.7(2) . . ?
C30 C31 H31 120.1 . . ?
C26 C31 H31 120.1 . . ?
O32 C32 H32A 109.5 . . ?
O32 C32 H32B 109.5 . . ?
H32A C32 H32B 109.5 . . ?
O32 C32 H32C 109.5 . . ?
H32A C32 H32C 109.5 . . ?
H32B C32 H32C 109.5 . . ?
O16 C33 H33A 109.5 . . ?
O16 C33 H33B 109.5 . . ?
H33A C33 H33B 109.5 . . ?
O16 C33 H33C 109.5 . . ?
H33A C33 H33C 109.5 . . ?
H33B C33 H33C 109.5 . . ?
C35 C34 C36 120.7(3) . 2_566 ?
C35 C34 H34 119.7 . . ?
C36 C34 H34 119.7 2_566 . ?
C36 C35 C34 120.4(3) . . ?
C36 C35 H35 119.8 . . ?
C34 C35 H35 119.8 . . ?
C35 C36 C34 118.9(2) . 2_566 ?
C35 C36 C37 113.9(3) . . ?
C34 C36 C37 126.9(3) 2_566 . ?
C35 C36 H41 120.5 . . ?
C34 C36 H41 120.5 2_566 . ?
C36 C37 H37A 109.5 . . ?
C36 C37 H37B 109.5 . . ?
H37A C37 H37B 109.5 . . ?
C36 C37 H37C 109.5 . . ?
H37A C37 H37C 109.5 . . ?
H37B C37 H37C 109.5 . . ?

loop_
_geom_bond_atom_site_label_1
_geom_bond_atom_site_label_2
_geom_bond_distance
_geom_bond_site_symmetry_2
_geom_bond_publ_flag
S1 O2 1.4296(15) . ?
S1 O1 1.4394(13) . ?
S1 N1 1.6110(17) . ?
S1 C26 1.761(2) . ?
O3 C3 1.226(2) . ?
O6 C6 1.237(2) . ?
O9 C9 1.228(2) . ?
O12 C12 1.238(2) . ?
O15 C15 1.208(2) . ?
O16 C15 1.333(2) . ?
O16 C33 1.451(2) . ?
O32 C29 1.373(2) . ?
O32 C32 1.381(3) . ?
N1 C2 1.476(2) . ?
N1 H1 0.81(2) . ?
N4 C3 1.340(2) . ?
N4 C5 1.468(2) . ?
N4 H4 0.86(2) . ?
N7 C6 1.348(2) . ?
N7 C8 1.470(3) . ?
N7 H7 0.80(2) . ?
N10 C9 1.348(2) . ?
N10 C11 1.465(3) . ?
N10 H10 0.82(2) . ?
N13 C12 1.333(3) . ?
N13 C14 1.465(2) . ?
N13 H13 0.84(2) . ?
C2 C16 1.517(3) . ?
C2 C17 1.533(3) . ?
C2 C3 1.548(2) . ?
C5 C19 1.528(3) . ?
C5 C18 1.529(3) . ?
C5 C6 1.530(3) . ?
C8 C20 1.528(3) . ?
C8 C21 1.532(3) . ?
C8 C9 1.541(3) . ?
C11 C22 1.515(3) . ?
C11 C23 1.529(3) . ?
C11 C12 1.533(3) . ?
C14 C25 1.521(3) . ?
C14 C24 1.529(3) . ?
C14 C15 1.537(3) . ?
C16 H16A 0.9800 . ?
C16 H16B 0.9800 . ?
C16 H16C 0.9800 . ?
C17 H17A 0.9800 . ?
C17 H17B 0.9800 . ?
C17 H17C 0.9800 . ?
C18 H18A 0.9800 . ?
C18 H18B 0.9800 . ?
C18 H18C 0.9800 . ?
C19 H19A 0.9800 . ?
C19 H19B 0.9800 . ?
C19 H19C 0.9800 . ?
C20 H20A 0.9800 . ?
C20 H20B 0.9800 . ?
C20 H20C 0.9800 . ?
C21 H21A 0.9800 . ?
C21 H21B 0.9800 . ?
C21 H21C 0.9800 . ?
C22 H22A 0.9800 . ?
C22 H22B 0.9800 . ?
C22 H22C 0.9800 . ?
C23 H23A 0.9800 . ?
C23 H23B 0.9800 . ?
C23 H23C 0.9800 . ?
C24 H24A 0.9800 . ?
C24 H24B 0.9800 . ?
C24 H24C 0.9800 . ?
C25 H25A 0.9800 . ?
C25 H25B 0.9800 . ?
C25 H25C 0.9800 . ?
C26 C27 1.377(3) . ?
C26 C31 1.389(3) . ?
C27 C28 1.389(3) . ?
C27 H27 0.9500 . ?
C28 C29 1.391(3) . ?
C28 H28 0.9500 . ?
C29 C30 1.380(3) . ?
C30 C31 1.369(3) . ?
C30 H30 0.9500 . ?
C31 H31 0.9500 . ?
C32 H32A 0.9800 . ?
C32 H32B 0.9800 . ?
C32 H32C 0.9800 . ?
C33 H33A 0.9800 . ?
C33 H33B 0.9800 . ?
C33 H33C 0.9800 . ?
C34 C35 1.383(3) . ?
C34 C36 1.396(4) 2_566 ?
C34 H34 0.9500 . ?
C35 C36 1.369(4) . ?
C35 H35 0.9500 . ?
C36 C37 1.520(5) . ?
C36 H41 0.9500 . ?
C37 H37A 0.9800 . ?
C37 H37B 0.9800 . ?
C37 H37C 0.9800 . ?

loop_
_geom_hbond_atom_site_label_D
_geom_hbond_atom_site_label_H
_geom_hbond_atom_site_label_A
_geom_hbond_distance_DH
_geom_hbond_distance_HA
_geom_hbond_distance_DA
_geom_hbond_angle_DHA
_geom_hbond_site_symmetry_A
_geom_hbond_publ_flag
N1 H1 O12 0.81(2) 1.97(2) 2.761(2) 169(2) 1_565 yes
N7 H7 O1 0.80(2) 2.19(2) 2.958(2) 161(2) . yes
N10 H10 O3 0.82(2) 2.16(2) 2.962(2) 164(2) . yes
N10 H10 N7 0.82(2) 2.37(2) 2.756(2) 109.6(18) . yes
N13 H13 O6 0.84(2) 2.13(2) 2.964(2) 169(2) . yes
C18 H18B O3 0.98 2.57 3.117(3) 115.6 . yes
C19 H19A O15 0.98 2.62 3.483(3) 147.7 1_565 yes
C20 H20A O1 0.98 2.58 3.148(2) 117.3 . yes
C21 H21A O6 0.98 2.44 3.034(3) 118.5 . yes
C22 H22A O9 0.98 2.51 3.072(3) 116.1 . yes
C24 H24A O12 0.98 2.62 3.150(3) 114.2 . yes
C32 H32A O2 0.98 2.66 3.285(2) 122.1 2_576 yes
C33 H33C O9 0.98 2.42 3.365(2) 161.9 1_655 yes

loop_
_geom_torsion_atom_site_label_1
_geom_torsion_atom_site_label_2
_geom_torsion_atom_site_label_3
_geom_torsion_atom_site_label_4
_geom_torsion
_geom_torsion_site_symmetry_1
_geom_torsion_site_symmetry_2
_geom_torsion_site_symmetry_3
_geom_torsion_site_symmetry_4
_geom_torsion_publ_flag
O2 S1 N1 C2 -156.82(15) . . . . ?
O1 S1 N1 C2 -26.41(19) . . . . ?
C26 S1 N1 C2 87.43(16) . . . . ?
S1 N1 C2 C16 -60.6(2) . . . . ?
S1 N1 C2 C17 178.22(14) . . . . ?
S1 N1 C2 C3 61.4(2) . . . . ?
C5 N4 C3 O3 -6.4(3) . . . . ?
C5 N4 C3 C2 171.89(16) . . . . ?
N1 C2 C3 O3 -144.10(17) . . . . ?
C16 C2 C3 O3 -21.1(2) . . . . ?
C17 C2 C3 O3 99.3(2) . . . . ?
N1 C2 C3 N4 37.6(2) . . . . ?
C16 C2 C3 N4 160.63(16) . . . . ?
C17 C2 C3 N4 -79.03(19) . . . . ?
C3 N4 C5 C19 173.07(19) . . . . ?
C3 N4 C5 C18 -66.5(2) . . . . ?
C3 N4 C5 C6 55.6(2) . . . . ?
C8 N7 C6 O6 0.3(3) . . . . ?
C8 N7 C6 C5 177.62(16) . . . . ?
N4 C5 C6 O6 -149.59(16) . . . . ?
C19 C5 C6 O6 93.5(2) . . . . ?
C18 C5 C6 O6 -27.4(2) . . . . ?
N4 C5 C6 N7 33.1(2) . . . . ?
C19 C5 C6 N7 -83.8(2) . . . . ?
C18 C5 C6 N7 155.27(17) . . . . ?
C6 N7 C8 C20 176.82(18) . . . . ?
C6 N7 C8 C21 -63.6(2) . . . . ?
C6 N7 C8 C9 58.5(2) . . . . ?
C11 N10 C9 O9 7.2(3) . . . . ?
C11 N10 C9 C8 -174.58(16) . . . . ?
N7 C8 C9 O9 -161.01(18) . . . . ?
C20 C8 C9 O9 80.8(2) . . . . ?
C21 C8 C9 O9 -38.6(3) . . . . ?
N7 C8 C9 N10 20.7(2) . . . . ?
C20 C8 C9 N10 -97.52(19) . . . . ?
C21 C8 C9 N10 143.13(19) . . . . ?
C9 N10 C11 C22 -69.4(2) . . . . ?
C9 N10 C11 C23 169.34(19) . . . . ?
C9 N10 C11 C12 53.8(2) . . . . ?
C14 N13 C12 O12 5.5(3) . . . . ?
C14 N13 C12 C11 179.23(16) . . . . ?
N10 C11 C12 O12 -154.36(17) . . . . ?
C22 C11 C12 O12 -29.8(3) . . . . ?
C23 C11 C12 O12 89.2(2) . . . . ?
N10 C11 C12 N13 31.9(2) . . . . ?
C22 C11 C12 N13 156.50(19) . . . . ?
C23 C11 C12 N13 -84.5(2) . . . . ?
C12 N13 C14 C25 -165.84(17) . . . . ?
C12 N13 C14 C24 72.4(2) . . . . ?
C12 N13 C14 C15 -48.9(2) . . . . ?
C33 O16 C15 O15 -2.1(3) . . . . ?
C33 O16 C15 C14 -177.60(17) . . . . ?
N13 C14 C15 O15 136.5(2) . . . . ?
C25 C14 C15 O15 -106.5(2) . . . . ?
C24 C14 C15 O15 15.3(3) . . . . ?
N13 C14 C15 O16 -48.0(2) . . . . ?
C25 C14 C15 O16 69.0(2) . . . . ?
C24 C14 C15 O16 -169.28(17) . . . . ?
O2 S1 C26 C27 100.73(16) . . . . ?
O1 S1 C26 C27 -28.11(17) . . . . ?
N1 S1 C26 C27 -144.60(15) . . . . ?
O2 S1 C26 C31 -75.41(18) . . . . ?
O1 S1 C26 C31 155.75(16) . . . . ?
N1 S1 C26 C31 39.26(19) . . . . ?
C31 C26 C27 C28 -1.2(3) . . . . ?
S1 C26 C27 C28 -177.41(15) . . . . ?
C26 C27 C28 C29 0.6(3) . . . . ?
C32 O32 C29 C30 174.23(18) . . . . ?
C32 O32 C29 C28 -5.9(3) . . . . ?
C27 C28 C29 O32 -179.54(18) . . . . ?
C27 C28 C29 C30 0.3(3) . . . . ?
O32 C29 C30 C31 179.24(19) . . . . ?
C28 C29 C30 C31 -0.6(3) . . . . ?
C29 C30 C31 C26 0.0(3) . . . . ?
C27 C26 C31 C30 0.9(3) . . . . ?
S1 C26 C31 C30 177.00(17) . . . . ?
C36 C34 C35 C36 0.2(5) 2_566 . . . ?
C34 C35 C36 C34 -0.2(5) . . . 2_566 ?
C34 C35 C36 C37 -174.7(4) . . . . ?
